data_4333559
loop_
_publ_author_name
'Arunasis Bhattacharyya'
'Eunja Kim'
'Philippe F. Weck'
'Paul M. Forster'
'Kenneth R. Czerwinski'

_publ_contact_author_address
;Paul M. Forster
Department of Chemistry
University of Nevada, Las Vegas
4505 South Maryland Parkway, Box 454003
Las Vegas, NV 89154-4003
;
_publ_contact_author_email paul.forster@unlv.edu
_publ_contact_author_name 'Paul Forster'
_publ_contact_author_phone 702-895-3753
_publ_section_title
;
 Trivalent Actinide and Lanthanide Complexation of
 5,6-Dialkyl-2,6-bis(1,2,4-triazin-3-yl)pyridine (RBTP; R = H, Me, Et)
 Derivatives: A Combined Experimental and First-Principles Study
;
_journal_name_full 'Inorganic Chemistry'
_journal_page_first 761
_journal_page_last 776
_journal_paper_doi 10.1021/ic301881w
_journal_volume 52
_journal_year 2013
_chemical_formula_sum 'C26 H20 Eu2 N22 O18'
_chemical_formula_weight 1232.56
_chemical_name_systematic
; 
 ? 
;
_space_group_IT_number 2
_symmetry_cell_setting triclinic
_symmetry_space_group_name_Hall '-P 1'
_symmetry_space_group_name_H-M 'P -1'
_atom_sites_solution_hydrogens geom
_atom_sites_solution_primary direct
_atom_sites_solution_secondary difmap
_audit_creation_method SHELXL-97
_cell_angle_alpha 61.3650(10)
_cell_angle_beta 73.8480(10)
_cell_angle_gamma 73.1370(10)
_cell_formula_units_Z 1
_cell_length_a 9.5679(5)
_cell_length_b 11.3093(6)
_cell_length_c 11.4263(6)
_cell_measurement_reflns_used 9956
_cell_measurement_temperature 100(2)
_cell_measurement_theta_max 66.688
_cell_measurement_theta_min 4.415
_cell_volume 1024.16(9)
_computing_cell_refinement 'Bruker APEXII'
_computing_data_collection 'Bruker APEXII'
_computing_data_reduction 'Bruker APEXII'
_computing_molecular_graphics 'Diamond 3.1'
_computing_structure_refinement 'SHELXL-97 (Sheldrick, 2008)'
_computing_structure_solution 'SHELXS-97 (Sheldrick, 2008)'
_diffrn_ambient_temperature 100(2)
_diffrn_detector_area_resol_mean 1024x1024
_diffrn_measured_fraction_theta_full 0.994
_diffrn_measured_fraction_theta_max 0.994
_diffrn_measurement_device_type 'Bruker APEXII'
_diffrn_measurement_method omega
_diffrn_radiation_monochromator graphite
_diffrn_radiation_source 'fine-focus sealed tube'
_diffrn_radiation_type MoK\a
_diffrn_radiation_wavelength 0.71073
_diffrn_reflns_av_R_equivalents 0.0194
_diffrn_reflns_av_sigmaI/netI 0.0223
_diffrn_reflns_limit_h_max 13
_diffrn_reflns_limit_h_min -13
_diffrn_reflns_limit_k_max 16
_diffrn_reflns_limit_k_min -16
_diffrn_reflns_limit_l_max 16
_diffrn_reflns_limit_l_min -16
_diffrn_reflns_number 16735
_diffrn_reflns_theta_full 30.51
_diffrn_reflns_theta_max 30.51
_diffrn_reflns_theta_min 2.06
_exptl_absorpt_coefficient_mu 3.137
_exptl_absorpt_correction_T_max 0.7466
_exptl_absorpt_correction_T_min 0.5660
_exptl_absorpt_correction_type multi-scan
_exptl_absorpt_process_details sadabs
_exptl_crystal_colour colourless
_exptl_crystal_density_diffrn 1.998
_exptl_crystal_description block
_exptl_crystal_F_000 600
_exptl_crystal_size_max 0.2
_exptl_crystal_size_mid 0.04
_exptl_crystal_size_min 0.04
_refine_diff_density_max 0.783
_refine_diff_density_min -0.599
_refine_diff_density_rms 0.081
_refine_ls_extinction_method none
_refine_ls_goodness_of_fit_ref 1.042
_refine_ls_hydrogen_treatment constr
_refine_ls_matrix_type full
_refine_ls_number_parameters 308
_refine_ls_number_reflns 6222
_refine_ls_number_restraints 0
_refine_ls_restrained_S_all 1.042
_refine_ls_R_factor_all 0.0174
_refine_ls_R_factor_gt 0.0161
_refine_ls_shift/su_max 0.001
_refine_ls_shift/su_mean 0.000
_refine_ls_structure_factor_coef Fsqd
_refine_ls_weighting_details 'calc w=1/[\s^2^(Fo^2^)+(0.0181P)^2^+0.3978P] where P=(Fo^2^+2Fc^2^)/3'
_refine_ls_weighting_scheme calc
_refine_ls_wR_factor_gt 0.0382
_refine_ls_wR_factor_ref 0.0387
_reflns_number_gt 5901
_reflns_number_total 6222
_reflns_threshold_expression >2sigma(I)
_cod_data_source_file ic301881w_si_002_1.cif
_cod_data_source_block 1
_cod_database_code 4333559

loop_
_symmetry_equiv_pos_as_xyz
'x, y, z'
'-x, -y, -z'

loop_
_atom_site_label
_atom_site_type_symbol
_atom_site_fract_x
_atom_site_fract_y
_atom_site_fract_z
_atom_site_U_iso_or_equiv
_atom_site_adp_type
_atom_site_occupancy
_atom_site_symmetry_multiplicity
_atom_site_calc_flag
_atom_site_refinement_flags
Eu1 Eu 0.099948(7) 0.395002(7) 0.869078(7) 0.01025(2) Uani 1 1 d .
O6 O 0.13897(12) 0.69579(11) 1.02299(11) 0.0149(2) Uani 1 1 d .
O7 O 0.13744(12) 0.22854(12) 1.10016(11) 0.0162(2) Uani 1 1 d .
O8 O 0.18274(13) 0.14173(12) 0.95801(12) 0.0177(2) Uani 1 1 d .
O4 O 0.11461(12) 0.54950(11) 0.96353(11) 0.0129(2) Uani 1 1 d .
O2 O 0.24551(13) 0.34186(13) 0.67369(12) 0.0206(2) Uani 1 1 d .
O1 O 0.00975(13) 0.35382(13) 0.71316(12) 0.0206(2) Uani 1 1 d .
O9 O 0.22559(15) 0.00993(13) 1.16475(13) 0.0245(3) Uani 1 1 d .
O5 O 0.32162(13) 0.62891(13) 0.89126(13) 0.0217(2) Uani 1 1 d .
O3 O 0.14162(16) 0.32752(15) 0.53524(13) 0.0285(3) Uani 1 1 d .
N4 N 0.21621(14) 0.59552(13) 0.67812(13) 0.0130(2) Uani 1 1 d .
N9 N 0.19792(14) 0.62580(13) 0.95646(13) 0.0129(2) Uani 1 1 d .
N2 N -0.07695(14) 0.61108(13) 0.74360(13) 0.0130(2) Uani 1 1 d .
N7 N 0.59965(15) 0.43400(16) 0.70237(15) 0.0195(3) Uani 1 1 d .
N3 N -0.11679(15) 0.84410(14) 0.58119(13) 0.0163(3) Uani 1 1 d .
N10 N 0.18413(15) 0.12257(14) 1.07687(14) 0.0160(2) Uani 1 1 d .
N1 N -0.22357(14) 0.61171(14) 0.78497(14) 0.0158(2) Uani 1 1 d .
N5 N 0.44793(15) 0.25505(15) 0.93686(14) 0.0185(3) Uani 1 1 d .
N8 N 0.13313(16) 0.34107(14) 0.63619(13) 0.0169(3) Uani 1 1 d .
N6 N 0.37527(14) 0.36868(14) 0.84652(13) 0.0144(2) Uani 1 1 d .
C8 C 0.36438(17) 0.58054(16) 0.64400(15) 0.0146(3) Uani 1 1 d .
C9 C 0.45120(16) 0.45386(16) 0.73606(15) 0.0144(3) Uani 1 1 d .
C3 C -0.02955(17) 0.72355(16) 0.64449(15) 0.0136(3) Uani 1 1 d .
C4 C 0.13328(17) 0.71195(16) 0.60130(15) 0.0139(3) Uani 1 1 d .
C7 C 0.43491(18) 0.67900(17) 0.53035(16) 0.0183(3) Uani 1 1 d .
H7 H 0.5399 0.6654 0.5084 0.022 Uiso 1 1 calc R
C2 C -0.26030(18) 0.84519(17) 0.62340(16) 0.0177(3) Uani 1 1 d .
H2 H -0.3286 0.9273 0.5840 0.021 Uiso 1 1 calc R
C5 C 0.19517(19) 0.81574(17) 0.48648(16) 0.0186(3) Uani 1 1 d .
H5 H 0.1341 0.8973 0.4342 0.022 Uiso 1 1 calc R
C6 C 0.34837(19) 0.79700(18) 0.45031(17) 0.0210(3) Uani 1 1 d .
H6 H 0.3934 0.8648 0.3711 0.025 Uiso 1 1 calc R
N11 N -0.4002(2) 0.0143(2) 1.3123(2) 0.0454(5) Uani 1 1 d .
C13 C -0.1173(2) -0.0026(2) 1.2298(2) 0.0297(4) Uani 1 1 d .
H13A H -0.0938 0.0098 1.1359 0.045 Uiso 1 1 calc R
H13B H -0.0657 -0.0927 1.2872 0.045 Uiso 1 1 calc R
H13C H -0.0852 0.0691 1.2353 0.045 Uiso 1 1 calc R
C10 C 0.67080(18) 0.3216(2) 0.79051(18) 0.0219(3) Uani 1 1 d .
H10 H 0.7759 0.3007 0.7727 0.026 Uiso 1 1 calc R
C1 C -0.31372(17) 0.72722(17) 0.72540(17) 0.0180(3) Uani 1 1 d .
H1 H -0.4176 0.7309 0.7521 0.022 Uiso 1 1 calc R
C11 C 0.59420(18) 0.23249(19) 0.90976(18) 0.0209(3) Uani 1 1 d .
H11 H 0.6487 0.1541 0.9725 0.025 Uiso 1 1 calc R
C12 C -0.2760(2) 0.0063(2) 1.2756(2) 0.0287(4) Uani 1 1 d .

loop_
_atom_site_aniso_label
_atom_site_aniso_U_11
_atom_site_aniso_U_22
_atom_site_aniso_U_33
_atom_site_aniso_U_23
_atom_site_aniso_U_13
_atom_site_aniso_U_12
Eu1 0.00905(4) 0.01163(4) 0.00992(4) -0.00484(3) -0.00035(2) -0.00257(2)
O6 0.0153(5) 0.0166(5) 0.0158(5) -0.0099(4) 0.0003(4) -0.0048(4)
O7 0.0179(5) 0.0154(5) 0.0149(5) -0.0074(4) -0.0024(4) -0.0012(4)
O8 0.0208(6) 0.0161(5) 0.0166(5) -0.0080(4) -0.0033(4) -0.0019(4)
O4 0.0123(5) 0.0152(5) 0.0138(5) -0.0073(4) -0.0007(4) -0.0057(4)
O2 0.0166(5) 0.0301(7) 0.0216(6) -0.0168(5) 0.0024(4) -0.0084(5)
O1 0.0149(5) 0.0320(7) 0.0212(6) -0.0176(5) -0.0002(4) -0.0047(5)
O9 0.0272(6) 0.0150(6) 0.0199(6) -0.0011(5) -0.0052(5) 0.0016(5)
O5 0.0136(5) 0.0316(7) 0.0246(6) -0.0173(5) 0.0071(4) -0.0114(5)
O3 0.0399(8) 0.0371(8) 0.0184(6) -0.0187(6) -0.0004(5) -0.0130(6)
N4 0.0130(6) 0.0148(6) 0.0119(5) -0.0067(5) -0.0001(4) -0.0040(5)
N9 0.0127(5) 0.0148(6) 0.0123(6) -0.0066(5) -0.0001(4) -0.0044(5)
N2 0.0118(5) 0.0145(6) 0.0129(6) -0.0062(5) -0.0015(4) -0.0028(5)
N7 0.0115(6) 0.0291(8) 0.0213(7) -0.0139(6) -0.0002(5) -0.0055(5)
N3 0.0182(6) 0.0144(6) 0.0152(6) -0.0063(5) -0.0031(5) -0.0012(5)
N10 0.0140(6) 0.0151(6) 0.0155(6) -0.0047(5) -0.0011(5) -0.0029(5)
N1 0.0125(6) 0.0196(6) 0.0163(6) -0.0079(5) -0.0024(5) -0.0041(5)
N5 0.0138(6) 0.0198(7) 0.0211(7) -0.0086(6) -0.0052(5) -0.0004(5)
N8 0.0215(7) 0.0173(6) 0.0137(6) -0.0080(5) 0.0000(5) -0.0065(5)
N6 0.0124(6) 0.0161(6) 0.0158(6) -0.0081(5) -0.0020(5) -0.0023(5)
C8 0.0137(6) 0.0177(7) 0.0143(7) -0.0090(6) -0.0002(5) -0.0041(5)
C9 0.0117(6) 0.0195(7) 0.0164(7) -0.0115(6) -0.0006(5) -0.0039(5)
C3 0.0150(7) 0.0150(7) 0.0119(6) -0.0071(5) -0.0013(5) -0.0030(5)
C4 0.0158(7) 0.0138(7) 0.0133(6) -0.0073(5) -0.0005(5) -0.0037(5)
C7 0.0157(7) 0.0223(8) 0.0178(7) -0.0102(6) 0.0039(6) -0.0082(6)
C2 0.0177(7) 0.0165(7) 0.0180(7) -0.0080(6) -0.0055(6) 0.0016(6)
C5 0.0211(8) 0.0156(7) 0.0154(7) -0.0045(6) 0.0004(6) -0.0056(6)
C6 0.0222(8) 0.0209(8) 0.0175(7) -0.0068(6) 0.0044(6) -0.0108(6)
N11 0.0240(9) 0.0374(11) 0.0569(13) -0.0102(10) -0.0028(8) -0.0028(8)
C13 0.0212(8) 0.0256(9) 0.0304(10) -0.0035(8) -0.0027(7) -0.0046(7)
C10 0.0112(7) 0.0327(9) 0.0262(8) -0.0172(7) -0.0030(6) -0.0027(6)
C1 0.0136(7) 0.0215(8) 0.0210(8) -0.0109(6) -0.0043(6) -0.0016(6)
C11 0.0146(7) 0.0253(8) 0.0241(8) -0.0119(7) -0.0072(6) 0.0005(6)
C12 0.0273(9) 0.0215(9) 0.0290(9) -0.0042(7) -0.0058(7) -0.0040(7)

loop_
_atom_type_symbol
_atom_type_description
_atom_type_scat_dispersion_real
_atom_type_scat_dispersion_imag
_atom_type_scat_source
C C 0.0033 0.0016 'International Tables Vol C Tables 4.2.6.8 and 6.1.1.4'
H H 0.0000 0.0000 'International Tables Vol C Tables 4.2.6.8 and 6.1.1.4'
N N 0.0061 0.0033 'International Tables Vol C Tables 4.2.6.8 and 6.1.1.4'
O O 0.0106 0.0060 'International Tables Vol C Tables 4.2.6.8 and 6.1.1.4'
Eu Eu -0.1578 3.6682 'International Tables Vol C Tables 4.2.6.8 and 6.1.1.4'

loop_
_geom_angle_atom_site_label_1
_geom_angle_atom_site_label_2
_geom_angle_atom_site_label_3
_geom_angle
_geom_angle_site_symmetry_1
_geom_angle_site_symmetry_3
O7 Eu1 O1 125.66(4) . .
O7 Eu1 O8 51.89(4) . .
O1 Eu1 O8 80.28(4) . .
O7 Eu1 O4 79.08(4) . .
O1 Eu1 O4 151.03(4) . .
O8 Eu1 O4 128.28(4) . .
O7 Eu1 N6 79.54(4) . .
O1 Eu1 N6 117.89(4) . .
O8 Eu1 N6 77.88(4) . .
O4 Eu1 N6 78.05(4) . .
O7 Eu1 O2 119.38(4) . .
O1 Eu1 O2 51.21(4) . .
O8 Eu1 O2 72.06(4) . .
O4 Eu1 O2 134.59(4) . .
N6 Eu1 O2 66.79(4) . .
O7 Eu1 O6 75.58(4) . 2_567
O1 Eu1 O6 68.63(4) . 2_567
O8 Eu1 O6 76.40(4) . 2_567
O4 Eu1 O6 109.59(3) . 2_567
N6 Eu1 O6 151.79(4) . 2_567
O2 Eu1 O6 115.04(4) . 2_567
O7 Eu1 N2 140.44(4) . .
O1 Eu1 N2 72.20(4) . .
O8 Eu1 N2 149.49(4) . .
O4 Eu1 N2 78.92(4) . .
N6 Eu1 N2 126.69(4) . .
O2 Eu1 N2 99.40(4) . .
O6 Eu1 N2 81.45(4) 2_567 .
O7 Eu1 O4 70.64(4) . 2_567
O1 Eu1 O4 110.74(4) . 2_567
O8 Eu1 O4 109.42(4) . 2_567
O4 Eu1 O4 59.44(4) . 2_567
N6 Eu1 O4 131.32(4) . 2_567
O2 Eu1 O4 161.87(4) . 2_567
O6 Eu1 O4 50.27(3) 2_567 2_567
N2 Eu1 O4 69.89(4) . 2_567
O7 Eu1 N4 136.84(4) . .
O1 Eu1 N4 92.96(4) . .
O8 Eu1 N4 132.59(4) . .
O4 Eu1 N4 71.63(4) . .
N6 Eu1 N4 64.09(4) . .
O2 Eu1 N4 67.65(4) . .
O6 Eu1 N4 144.00(4) 2_567 .
N2 Eu1 N4 63.17(4) . .
O4 Eu1 N4 116.71(4) 2_567 .
O7 Eu1 N10 26.00(4) . .
O1 Eu1 N10 103.81(4) . .
O8 Eu1 N10 25.93(4) . .
O4 Eu1 N10 103.52(4) . .
N6 Eu1 N10 76.30(4) . .
O2 Eu1 N10 95.35(4) . .
O6 Eu1 N10 75.51(4) 2_567 .
N2 Eu1 N10 156.30(4) . .
O4 Eu1 N10 90.79(4) 2_567 .
N4 Eu1 N10 140.31(4) . .
O7 Eu1 N8 127.95(4) . .
O1 Eu1 N8 25.68(4) . .
O8 Eu1 N8 76.08(4) . .
O4 Eu1 N8 149.63(4) . .
N6 Eu1 N8 92.40(4) . .
O2 Eu1 N8 25.61(4) . .
O6 Eu1 N8 92.50(4) 2_567 .
N2 Eu1 N8 84.28(4) . .
O4 Eu1 N8 136.28(4) 2_567 .
N4 Eu1 N8 78.25(4) . .
N10 Eu1 N8 102.02(4) . .
N9 O6 Eu1 98.53(8) . 2_567
N10 O7 Eu1 96.78(8) . .
N10 O8 Eu1 95.14(9) . .
N9 O4 Eu1 142.76(9) . .
N9 O4 Eu1 96.63(8) . 2_567
Eu1 O4 Eu1 120.56(4) . 2_567
N8 O2 Eu1 95.08(9) . .
N8 O1 Eu1 98.01(9) . .
C8 N4 C4 118.42(13) . .
C8 N4 Eu1 119.59(10) . .
C4 N4 Eu1 121.66(10) . .
O5 N9 O6 123.37(13) . .
O5 N9 O4 122.21(13) . .
O6 N9 O4 114.42(12) . .
O5 N9 Eu1 176.73(11) . 2_567
O6 N9 Eu1 56.71(7) . 2_567
O4 N9 Eu1 57.83(7) . 2_567
C3 N2 N1 119.81(13) . .
C3 N2 Eu1 122.32(10) . .
N1 N2 Eu1 117.79(9) . .
C10 N7 C9 114.88(15) . .
C2 N3 C3 114.72(14) . .
O9 N10 O8 122.54(14) . .
O9 N10 O7 121.46(14) . .
O8 N10 O7 116.00(13) . .
O9 N10 Eu1 176.71(11) . .
O8 N10 Eu1 58.93(7) . .
O7 N10 Eu1 57.22(7) . .
C1 N1 N2 117.12(14) . .
C11 N5 N6 117.27(14) . .
O3 N8 O2 122.59(14) . .
O3 N8 O1 122.04(14) . .
O2 N8 O1 115.37(13) . .
O3 N8 Eu1 175.59(12) . .
O2 N8 Eu1 59.31(7) . .
O1 N8 Eu1 56.31(7) . .
C9 N6 N5 119.88(13) . .
C9 N6 Eu1 120.61(10) . .
N5 N6 Eu1 118.66(10) . .
N4 C8 C7 122.65(15) . .
N4 C8 C9 116.42(13) . .
C7 C8 C9 120.92(14) . .
N6 C9 N7 125.13(15) . .
N6 C9 C8 117.09(13) . .
N7 C9 C8 117.78(14) . .
N2 C3 N3 125.36(14) . .
N2 C3 C4 116.22(13) . .
N3 C3 C4 118.42(14) . .
N4 C4 C5 122.47(14) . .
N4 C4 C3 116.11(13) . .
C5 C4 C3 121.41(14) . .
C6 C7 C8 118.41(15) . .
N3 C2 C1 121.21(15) . .
C6 C5 C4 118.41(15) . .
C7 C6 C5 119.60(15) . .
N7 C10 C11 121.27(15) . .
N1 C1 C2 121.74(15) . .
N5 C11 C10 121.52(16) . .
N11 C12 C13 179.1(3) . .

loop_
_geom_bond_atom_site_label_1
_geom_bond_atom_site_label_2
_geom_bond_distance
_geom_bond_site_symmetry_2
Eu1 O7 2.4527(11) .
Eu1 O1 2.4535(12) .
Eu1 O8 2.4913(12) .
Eu1 O4 2.5043(11) .
Eu1 N6 2.5170(13) .
Eu1 O2 2.5211(12) .
Eu1 O6 2.5259(11) 2_567
Eu1 N2 2.5465(13) .
Eu1 O4 2.5466(11) 2_567
Eu1 N4 2.5518(13) .
Eu1 N10 2.8969(13) .
Eu1 N8 2.9201(13) .
O6 N9 1.2656(16) .
O6 Eu1 2.5259(11) 2_567
O7 N10 1.2789(17) .
O8 N10 1.2720(17) .
O4 N9 1.2973(16) .
O4 Eu1 2.5465(11) 2_567
O2 N8 1.2671(18) .
O1 N8 1.2779(17) .
O9 N10 1.2209(17) .
O5 N9 1.2106(17) .
O3 N8 1.2127(17) .
N4 C8 1.3442(19) .
N4 C4 1.344(2) .
N9 Eu1 2.9883(12) 2_567
N2 C3 1.3320(19) .
N2 N1 1.3491(17) .
N7 C10 1.321(2) .
N7 C9 1.3453(19) .
N3 C2 1.321(2) .
N3 C3 1.345(2) .
N1 C1 1.317(2) .
N5 C11 1.322(2) .
N5 N6 1.3453(19) .
N6 C9 1.334(2) .
C8 C7 1.394(2) .
C8 C9 1.483(2) .
C3 C4 1.484(2) .
C4 C5 1.395(2) .
C7 C6 1.383(2) .
C2 C1 1.405(2) .
C5 C6 1.390(2) .
N11 C12 1.138(3) .
C13 C12 1.452(3) .
C10 C11 1.402(3) .
